data_4300344
_journal_name_full 'Inorganic Chemistry'
_journal_paper_doi 10.1021/ic050093r
_journal_year 2006
_chemical_formula_sum 'C32 H50 Cl4 N4 Ni4 O9'
_chemical_formula_weight 1011.40
_space_group_IT_number 122
_symmetry_cell_setting tetragonal
_symmetry_space_group_name_Hall 'I -4 2bw'
_symmetry_space_group_name_H-M 'I -4 2 d'
_cell_angle_alpha 90.00
_cell_angle_beta 90.00
_cell_angle_gamma 90.00
_cell_formula_units_Z 8
_cell_length_a 16.6017(5)
_cell_length_b 16.6017(5)
_cell_length_c 29.3656(17)
_cell_measurement_temperature 150(2)
_cell_volume 8093.6(6)
_diffrn_ambient_temperature 150(2)
_exptl_crystal_density_diffrn 1.660
_cod_depositor_comments
;
The following automatic conversions were performed:
'_symmetry_cell_setting' value 'Tetragonal' changed to 'tetragonal'
according to '/home/saulius/struct/CIF-dictionaries/cif_core.dic'
dictionary named 'cif_core.dic' version 2.4.1 from 2010-06-29.

Automatic conversion script
Id: cif_fix_enum 1527 2010-12-29 10:47:43Z saulius 
;
_cod_database_code 4300344

loop_
_symmetry_equiv_pos_as_xyz
'x, y, z'
'-x, -y, z'
'y, -x, -z'
'-y, x, -z'
'-x+1/2, y, -z+3/4'
'x+1/2, -y, -z+3/4'
'-y+1/2, -x, z+3/4'
'y+1/2, x, z+3/4'
'x+1/2, y+1/2, z+1/2'
'-x+1/2, -y+1/2, z+1/2'
'y+1/2, -x+1/2, -z+1/2'
'-y+1/2, x+1/2, -z+1/2'
'-x+1, y+1/2, -z+5/4'
'x+1, -y+1/2, -z+5/4'
'-y+1, -x+1/2, z+5/4'
'y+1, x+1/2, z+5/4'

loop_
_atom_site_label
_atom_site_type_symbol
_atom_site_fract_x
_atom_site_fract_y
_atom_site_fract_z
_atom_site_U_iso_or_equiv
_atom_site_adp_type
_atom_site_occupancy
_atom_site_symmetry_multiplicity
_atom_site_calc_flag
_atom_site_refinement_flags
_atom_site_disorder_assembly
_atom_site_disorder_group
Ni1 Ni 0.09122(3) -0.47383(3) 0.786841(15) 0.01704(11) Uani 1 1 d . . .
Cl1 Cl 0.21573(5) -0.54356(5) 0.79413(3) 0.02486(19) Uani 1 1 d . . .
O1 O -0.02037(14) -0.42219(15) 0.78254(8) 0.0176(5) Uani 1 1 d . . .
O2 O 0.15126(19) -0.36375(18) 0.77619(10) 0.0301(6) Uani 1 1 d . . .
N1 N 0.0743(2) -0.4414(2) 0.85378(10) 0.0230(7) Uani 1 1 d . . .
C1 C 0.1165(3) -0.4641(3) 0.89071(13) 0.0319(9) Uani 1 1 d . A .
H1A H 0.1549 -0.5061 0.8880 0.038 Uiso 1 1 calc R . .
C2 C 0.1051(4) -0.4275(4) 0.93282(15) 0.0542(16) Uani 1 1 d . . .
H2A H 0.1360 -0.4440 0.9584 0.065 Uiso 1 1 calc R A .
C3 C 0.0485(4) -0.3669(4) 0.93723(16) 0.0571(17) Uani 1 1 d . A .
H3A H 0.0402 -0.3410 0.9657 0.069 Uiso 1 1 calc R . .
C4 C 0.0041(3) -0.3446(3) 0.89940(15) 0.0392(11) Uani 1 1 d . . .
H4A H -0.0355 -0.3035 0.9015 0.047 Uiso 1 1 calc R A .
C5 C 0.0181(2) -0.3833(3) 0.85837(13) 0.0249(8) Uani 1 1 d . A .
C6 C -0.0286(2) -0.3612(2) 0.81602(12) 0.0224(7) Uani 1 1 d . . .
H6A H -0.0862 -0.3542 0.8238 0.027 Uiso 1 1 calc R A .
H6B H -0.0083 -0.3094 0.8038 0.027 Uiso 1 1 calc R . .
C7 C 0.1933(4) -0.3179(4) 0.8103(2) 0.0358(18) Uiso 0.679(13) 1 d P A 1
C8 C 0.2432(5) -0.2509(6) 0.7876(3) 0.050(2) Uiso 0.679(13) 1 d P A 1
C7A C 0.2275(9) -0.3396(10) 0.7812(5) 0.041(4) Uiso 0.321(13) 1 d P A 2
C8A C 0.2456(17) -0.2951(17) 0.8259(9) 0.078(8) Uiso 0.321(13) 1 d P A 2
Ni1' Ni 0.43936(3) -0.07445(3) 0.713656(15) 0.01846(11) Uani 1 1 d . . .
Cl1' Cl 0.45434(7) -0.21619(6) 0.70711(4) 0.0328(2) Uani 1 1 d . . .
O1' O 0.43679(15) 0.04852(15) 0.71689(8) 0.0187(5) Uani 1 1 d . . .
O2' O 0.31303(18) -0.0818(2) 0.72141(10) 0.0336(7) Uani 1 1 d . . .
N1' N 0.4164(2) -0.0488(2) 0.64633(10) 0.0214(6) Uani 1 1 d . . .
C1' C 0.4187(3) -0.0991(3) 0.61004(13) 0.0278(8) Uani 1 1 d . . .
H1'A H 0.4381 -0.1524 0.6142 0.033 Uiso 1 1 calc R . .
C2' C 0.3939(3) -0.0755(3) 0.56770(14) 0.0352(10) Uani 1 1 d . . .
H2'A H 0.3963 -0.1120 0.5428 0.042 Uiso 1 1 calc R . .
C3' C 0.3653(3) 0.0023(3) 0.56156(15) 0.0403(12) Uani 1 1 d . . .
H3'A H 0.3468 0.0196 0.5325 0.048 Uiso 1 1 calc R . .
C4' C 0.3641(3) 0.0545(3) 0.59843(14) 0.0335(10) Uani 1 1 d . . .
H4'A H 0.3464 0.1086 0.5949 0.040 Uiso 1 1 calc R . .
C5' C 0.3892(2) 0.0262(3) 0.64044(13) 0.0248(8) Uani 1 1 d . . .
C6' C 0.3859(2) 0.0792(2) 0.68235(12) 0.0243(7) Uani 1 1 d . . .
H6'A H 0.4030 0.1345 0.6743 0.029 Uiso 1 1 calc R . .
H6'B H 0.3298 0.0818 0.6938 0.029 Uiso 1 1 calc R . .
C7' C 0.2575(15) -0.144(2) 0.7201(9) 0.378(19) Uiso 1 1 d D . .
C8' C 0.1759(15) -0.1270(17) 0.7435(8) 0.072(7) Uiso 0.301(15) 1 d PD . .
C8'A C 0.2099(5) -0.1877(5) 0.6786(3) 0.043(2) Uiso 0.699(15) 1 d PD . .
O1S O 0.232(3) -0.2500 0.6250 0.128(15) Uiso 0.301(15) 2 d SP . .

loop_
_atom_site_aniso_label
_atom_site_aniso_U_11
_atom_site_aniso_U_22
_atom_site_aniso_U_33
_atom_site_aniso_U_23
_atom_site_aniso_U_13
_atom_site_aniso_U_12
Ni1 0.0169(2) 0.0183(2) 0.0160(2) -0.00132(16) -0.00129(16) 0.00057(17)
Cl1 0.0202(4) 0.0270(4) 0.0273(4) -0.0026(4) -0.0036(3) 0.0019(3)
O1 0.0199(11) 0.0181(11) 0.0148(10) -0.0012(9) 0.0002(9) 0.0010(9)
O2 0.0327(15) 0.0271(15) 0.0305(14) 0.0018(12) -0.0107(12) -0.0078(12)
N1 0.0246(16) 0.0272(16) 0.0171(13) -0.0006(12) -0.0035(12) -0.0001(13)
C1 0.031(2) 0.041(2) 0.0233(17) 0.0000(17) -0.0060(16) 0.0138(18)
C2 0.069(4) 0.074(4) 0.0198(19) -0.003(2) -0.014(2) 0.034(3)
C3 0.073(4) 0.074(4) 0.024(2) -0.017(2) -0.008(2) 0.039(3)
C4 0.048(3) 0.046(3) 0.024(2) -0.0132(19) -0.0039(19) 0.021(2)
C5 0.0260(19) 0.0289(19) 0.0197(17) -0.0035(15) -0.0021(14) 0.0054(17)
C6 0.0242(18) 0.0203(17) 0.0228(16) -0.0043(13) -0.0013(15) 0.0046(15)
Ni1' 0.0203(2) 0.0188(2) 0.0163(2) -0.00084(17) -0.00200(17) -0.00109(17)
Cl1' 0.0507(6) 0.0197(4) 0.0280(4) -0.0013(4) -0.0069(4) -0.0055(4)
O1' 0.0193(12) 0.0214(12) 0.0155(10) -0.0013(9) -0.0012(9) 0.0012(10)
O2' 0.0237(14) 0.0421(17) 0.0348(15) -0.0087(14) 0.0009(12) -0.0084(12)
N1' 0.0197(14) 0.0259(16) 0.0187(13) -0.0043(12) -0.0012(12) 0.0020(12)
C1' 0.030(2) 0.030(2) 0.0239(18) -0.0058(15) -0.0045(15) 0.0026(16)
C2' 0.043(3) 0.042(2) 0.0209(18) -0.0073(18) -0.0036(17) 0.005(2)
C3' 0.053(3) 0.050(3) 0.0180(18) 0.0015(19) -0.0082(19) 0.016(2)
C4' 0.037(2) 0.039(2) 0.0245(19) 0.0020(17) -0.0083(16) 0.0138(19)
C5' 0.0226(18) 0.032(2) 0.0197(17) -0.0013(15) -0.0011(14) 0.0024(16)
C6' 0.0275(18) 0.0268(19) 0.0187(16) -0.0026(14) -0.0042(14) 0.0084(15)

loop_
_geom_bond_atom_site_label_1
_geom_bond_atom_site_label_2
_geom_bond_distance
_geom_bond_site_symmetry_2
_geom_bond_publ_flag
Ni1 O1 2.045(2) . ?
Ni1 O1 2.052(2) 11_546 ?
Ni1 N1 2.057(3) . ?
Ni1 O1 2.093(3) 2_545 ?
Ni1 O2 2.105(3) . ?
Ni1 Cl1 2.3789(10) . ?
O1 C6 1.418(4) . ?
O1 Ni1 2.052(2) 12_446 ?
O1 Ni1 2.093(3) 2_545 ?
O2 C7A 1.336(16) . ?
O2 C7 1.439(8) . ?
N1 C1 1.344(5) . ?
N1 C5 1.348(5) . ?
C1 C2 1.391(6) . ?
C2 C3 1.383(8) . ?
C3 C4 1.383(7) . ?
C4 C5 1.385(5) . ?
C5 C6 1.511(5) . ?
C7 C8 1.539(12) . ?
C7A C8A 1.54(3) . ?
Ni1' O1' 2.044(3) . ?
Ni1' O1' 2.058(2) 12_546 ?
Ni1' N1' 2.058(3) . ?
Ni1' O1' 2.103(3) 2_655 ?
Ni1' O2' 2.113(3) . ?
Ni1' Cl1' 2.3740(10) . ?
O1' C6' 1.415(4) . ?
O1' Ni1' 2.058(2) 11_556 ?
O1' Ni1' 2.103(3) 2_655 ?
O2' C7' 1.38(3) . ?
N1' C5' 1.335(5) . ?
N1' C1' 1.354(5) . ?
C1' C2' 1.367(5) . ?
C2' C3' 1.389(7) . ?
C3' C4' 1.387(6) . ?
C4' C5' 1.384(5) . ?
C5' C6' 1.514(5) . ?
C7' C8' 1.543(19) . ?
C7' C8'A 1.627(18) . ?
C8'A O1S 1.919(11) . ?
O1S C8'A 1.919(11) 14_445 ?
